data_2012524
loop_
_publ_author_name
'Low, John Nicolson'
'Cobo, Justo'
'Insuasty, Braulio'
'Insuasty, Henry'
'Nogueras, Manuel'
'S\'anchez, Adolfo'

_publ_section_title
;Supramolecular hydrogen-bonded hexamers in two
 5-aryl-3-methyl-1-phenyl-1,6,7,8-tetrahydropyrazolo[3,4-<i>b</i>][1,4]diazepines
;
_journal_issue 2
_journal_name_full 'Acta Crystallographica Section C'
_journal_page_first o103
_journal_page_last o105
_journal_paper_doi 10.1107/S0108270101020625
_journal_volume 58
_journal_year 2002
_chemical_formula_iupac 'C19 H17 Cl N4'
_chemical_formula_moiety 'C19 H17 Cl N4'
_chemical_formula_sum 'C19 H17 Cl N4'
_chemical_formula_weight 336.82
_chemical_melting_point 513
_chemical_name_systematic
;
5-(4-Chlorophenyl)-3-methyl-1-phenyl-1,6,7,8-
tetrahydropyrazolo[3,4-b][1,4]diazepine
;
_space_group_IT_number 2
_symmetry_cell_setting triclinic
_symmetry_space_group_name_Hall '-P 1'
_symmetry_space_group_name_H-M 'P -1'
_atom_sites_solution_hydrogens geom
_atom_sites_solution_primary odirect
_atom_sites_solution_secondary difmap
_cell_angle_alpha 115.73(3)
_cell_angle_beta 101.02(3)
_cell_angle_gamma 98.83(3)
_cell_formula_units_Z 6
_cell_length_a 9.0066(18)
_cell_length_b 17.969(4)
_cell_length_c 18.007(4)
_cell_measurement_reflns_used 11212
_cell_measurement_temperature 120.0(10)
_cell_measurement_theta_max 27.64
_cell_measurement_theta_min 2.99
_cell_volume 2483.0(13)
_computing_cell_refinement 'DENZO-SMN (Otwinowski & Minor, 1997)'
_computing_data_collection 'KappaCCD Server Software (Nonius, 1997)'
_computing_data_reduction DENZO-SMN
_computing_molecular_graphics 'ORTEPII (Johnson, 1976) and PLATON (Spek, 2001)'
_computing_publication_material 'SHELXL97 and WordPerfect macro PRPKAPPA (Ferguson, 1999)'
_computing_structure_refinement 'SHELXL97 (Sheldrick, 1997)'
_computing_structure_solution 'SHELXS97 (Sheldrick, 1997)'
_diffrn_ambient_temperature 120.0(10)
_diffrn_measured_fraction_theta_full .991
_diffrn_measured_fraction_theta_max .969
_diffrn_measurement_device_type 'Nonius KappaCCD'
_diffrn_measurement_method '\f scans and \w scans with \k offsets'
_diffrn_radiation_monochromator graphite
_diffrn_radiation_source 'fine-focus sealed X-ray tube'
_diffrn_radiation_type MoK\a
_diffrn_radiation_wavelength .71073
_diffrn_reflns_av_R_equivalents .1079
_diffrn_reflns_av_sigmaI/netI .0974
_diffrn_reflns_limit_h_max 11
_diffrn_reflns_limit_h_min -11
_diffrn_reflns_limit_k_max 23
_diffrn_reflns_limit_k_min -23
_diffrn_reflns_limit_l_max 23
_diffrn_reflns_limit_l_min -23
_diffrn_reflns_number 37371
_diffrn_reflns_theta_full 25.00
_diffrn_reflns_theta_max 27.64
_diffrn_reflns_theta_min 2.99
_diffrn_standards_decay_% negligible
_exptl_absorpt_coefficient_mu .238
_exptl_absorpt_correction_T_max .9766
_exptl_absorpt_correction_T_min .8943
_exptl_absorpt_correction_type multi-scan
_exptl_absorpt_process_details '(DENZO-SMN; Otwinowski & Minor, 1997)'
_exptl_crystal_colour yellow
_exptl_crystal_density_diffrn 1.351
_exptl_crystal_density_method 'not measured'
_exptl_crystal_description rod
_exptl_crystal_F_000 1056
_exptl_crystal_size_max .48
_exptl_crystal_size_mid .12
_exptl_crystal_size_min .10
_refine_diff_density_max .654
_refine_diff_density_min -.570
_refine_ls_extinction_method none
_refine_ls_goodness_of_fit_ref 1.067
_refine_ls_hydrogen_treatment constr
_refine_ls_matrix_type full
_refine_ls_number_parameters 652
_refine_ls_number_reflns 11212
_refine_ls_number_restraints 0
_refine_ls_restrained_S_all 1.067
_refine_ls_R_factor_all .1207
_refine_ls_R_factor_gt .0822
_refine_ls_shift/su_max .000
_refine_ls_shift/su_mean .000
_refine_ls_structure_factor_coef Fsqd
_refine_ls_weighting_details 'w=1/[\s^2^(Fo^2^)+(0.1172P)^2^+1.3813P] where P=(Fo^2^+2Fc^2^)/3'
_refine_ls_weighting_scheme calc
_refine_ls_wR_factor_gt .2064
_refine_ls_wR_factor_ref .2263
_reflns_number_gt 7499
_reflns_number_total 11212
_reflns_threshold_expression I>2\s(I)
_cod_data_source_file sk1526.cif
_cod_data_source_block II
_cod_depositor_comments
;
The following automatic conversions were performed:

'_exptl_absorpt_correction_type' value 'Multi-scan' changed to
'multi-scan' according to
/home/saulius/struct/CIF-dictionaries/cif_core.dic dictionary named
'cif_core.dic' version 2.4.1 from 2010-06-29.

Automatic conversion script
Id: cif_fix_values 1715 2011-07-08 13:25:40Z adriana 
;
_cod_original_cell_volume 2483.1(9)
_cod_original_sg_symbol_H-M P-1
_cod_database_code 2012524
_cod_database_fobs_code 2012524

loop_
_symmetry_equiv_pos_as_xyz
'x, y, z'
'-x, -y, -z'

loop_
_atom_site_label
_atom_site_fract_x
_atom_site_fract_y
_atom_site_fract_z
_atom_site_U_iso_or_equiv
_atom_site_adp_type
_atom_site_calc_flag
_atom_site_refinement_flags
_atom_site_occupancy
_atom_site_disorder_assembly
_atom_site_disorder_group
_atom_site_type_symbol
N11 -.1791(3) .42914(18) .68344(18) .0261(6) Uani d . 1 . . N
C111 -.0264(4) .4293(2) .7227(2) .0249(7) Uani d . 1 . . C
C112 -.0073(4) .4004(2) .7830(2) .0303(7) Uani d . 1 . . C
C113 .1423(4) .3990(3) .8201(3) .0384(9) Uani d . 1 . . C
C114 .2698(5) .4278(3) .7982(3) .0448(10) Uani d . 1 . . C
C115 .2511(4) .4580(3) .7394(3) .0385(9) Uani d . 1 . . C
C116 .1004(4) .4570(2) .7001(2) .0323(8) Uani d . 1 . . C
N12 -.3066(3) .35926(18) .65717(19) .0277(6) Uani d . 1 . . N
C13 -.4295(4) .3807(2) .6277(2) .0256(7) Uani d . 1 . . C
C131 -.5900(4) .3189(2) .5882(3) .0346(8) Uani d . 1 . . C
C13A -.3891(4) .4637(2) .6347(2) .0242(7) Uani d . 1 . . C
N14 -.5015(3) .50299(18) .61540(17) .0243(6) Uani d . 1 . . N
C15 -.4677(4) .5719(2) .6084(2) .0237(7) Uani d . 1 . . C
C151 -.5970(4) .6114(2) .59668(19) .0229(7) Uani d . 1 . . C
C152 -.7524(4) .5671(2) .5808(2) .0256(7) Uani d . 1 . . C
C153 -.8756(4) .6034(2) .5732(2) .0266(7) Uani d . 1 . . C
C154 -.8457(4) .6850(2) .5812(2) .0285(7) Uani d . 1 . . C
Cl15 -1.00142(10) .73005(7) .57008(7) .0381(2) Uani d . 1 . . Cl
C155 -.6939(4) .7314(2) .5981(2) .0315(8) Uani d . 1 . . C
C156 -.5719(4) .6940(2) .6050(2) .0285(7) Uani d . 1 . . C
C16 -.3044(4) .6127(2) .6132(2) .0272(7) Uani d . 1 . . C
C17 -.1819(4) .6393(2) .6981(2) .0265(7) Uani d . 1 . . C
N18 -.1201(3) .56862(18) .69495(17) .0247(6) Uani d . 1 . . N
C18A -.2257(4) .4930(2) .6717(2) .0229(7) Uani d . 1 . . C
N21 -.1306(3) .20189(18) .77023(17) .0245(6) Uani d . 1 . . N
C211 -.2384(4) .2438(2) .8092(2) .0262(7) Uani d . 1 . . C
C212 -.1884(4) .3032(2) .8958(2) .0335(8) Uani d . 1 . . C
C213 -.2954(5) .3425(3) .9345(3) .0412(9) Uani d . 1 . . C
C214 -.4486(5) .3234(3) .8859(3) .0433(10) Uani d . 1 . . C
C215 -.4957(5) .2653(3) .7993(3) .0390(9) Uani d . 1 . . C
C216 -.3928(4) .2238(2) .7601(2) .0317(8) Uani d . 1 . . C
N22 -.0214(3) .1794(2) .81721(18) .0281(6) Uani d . 1 . . N
C23 .0674(4) .1481(2) .7668(2) .0286(7) Uani d . 1 . . C
C231 .1934(4) .1117(3) .7925(2) .0350(8) Uani d . 1 . . C
C23A .0224(4) .1504(2) .6879(2) .0250(7) Uani d . 1 . . C
N24 .1060(3) .12597(18) .62814(18) .0247(6) Uani d . 1 . . N
C25 .0572(4) .1131(2) .5506(2) .0226(7) Uani d . 1 . . C
C251 .1679(4) .0929(2) .4972(2) .0238(7) Uani d . 1 . . C
C252 .1289(4) .0724(3) .4113(2) .0347(8) Uani d . 1 . . C
C253 .2358(4) .0543(3) .3636(2) .0384(9) Uani d . 1 . . C
C254 .3856(4) .0590(2) .4043(2) .0299(7) Uani d . 1 . . C
C256 .3212(4) .0961(2) .5351(2) .0273(7) Uani d . 1 . . C
Cl25 .52190(10) .03544(6) .34524(6) .0374(2) Uani d . 1 . . Cl
C255 .4301(4) .0794(2) .4894(2) .0279(7) Uani d . 1 . . C
C26 -.1021(4) .1195(2) .5130(2) .0267(7) Uani d . 1 . . C
C27 -.1354(4) .2054(2) .5671(2) .0274(7) Uani d . 1 . . C
N28 -.1963(3) .20390(18) .63598(17) .0236(6) Uani d . 1 . . N
C28A -.1073(4) .1862(2) .6927(2) .0229(7) Uani d . 1 . . C
N31 -.0881(3) .27320(18) 1.07850(17) .0253(6) Uani d . 1 . . N
C311 .0598(4) .3136(2) 1.0771(2) .0265(7) Uani d . 1 . . C
C312 .0999(4) .4011(2) 1.1055(2) .0323(8) Uani d . 1 . . C
C313 .2450(5) .4399(3) 1.1048(3) .0446(10) Uani d . 1 . . C
C314 .3464(5) .3913(3) 1.0746(3) .0458(10) Uani d . 1 . . C
C315 .3055(4) .3040(3) 1.0459(2) .0410(9) Uani d . 1 . . C
C316 .1629(4) .2650(2) 1.0482(2) .0324(8) Uani d . 1 . . C
N32 -.1464(3) .31680(19) 1.14747(17) .0270(6) Uani d . 1 . . N
C33 -.2884(4) .2663(2) 1.1267(2) .0272(7) Uani d . 1 . . C
C331 -.3850(4) .2890(3) 1.1879(2) .0346(8) Uani d . 1 . . C
C33A -.3268(3) .1914(2) 1.0451(2) .0231(7) Uani d . 1 . . C
N34 -.4740(3) .13225(18) 1.00902(17) .0248(6) Uani d . 1 . . N
C35 -.5066(4) .0580(2) .9430(2) .0220(6) Uani d . 1 . . C
C351 -.6735(4) .0052(2) .9093(2) .0229(7) Uani d . 1 . . C
C352 -.7244(4) -.0783(2) .8419(2) .0362(9) Uani d . 1 . . C
C353 -.8817(4) -.1236(3) .8106(3) .0432(10) Uani d . 1 . . C
C354 -.9896(4) -.0850(2) .8457(2) .0309(8) Uani d . 1 . . C
C355 -.9429(4) -.0028(2) .9141(2) .0288(7) Uani d . 1 . . C
C356 -.7858(4) .0410(2) .9453(2) .0280(7) Uani d . 1 . . C
Cl35 -1.18825(10) -.14153(6) .80571(7) .0439(3) Uani d . 1 . . Cl
C36 -.3894(4) .0228(2) .8973(2) .0283(7) Uani d . 1 . . C
C37 -.2993(4) .0827(2) .8714(2) .0280(7) Uani d . 1 . . C
N38 -.1653(3) .14642(18) .94216(17) .0240(6) Uani d . 1 . . N
C38A -.1948(4) .1990(2) 1.0162(2) .0232(7) Uani d . 1 . . C
H112 -.0949 .3819 .7988 .036 Uiso calc R 1 . . H
H113 .1565 .3781 .8605 .046 Uiso calc R 1 . . H
H114 .3714 .4269 .8240 .054 Uiso calc R 1 . . H
H115 .3395 .4793 .7258 .046 Uiso calc R 1 . . H
H116 .0855 .4755 .6578 .039 Uiso calc R 1 . . H
H13A -.5840 .2661 .5911 .052 Uiso calc PR .50 . . H
H13B -.6291 .3054 .5279 .052 Uiso calc PR .50 . . H
H13C -.6615 .3448 .6199 .052 Uiso calc PR .50 . . H
H13D -.6658 .3447 .5682 .052 Uiso calc PR .50 . . H
H13E -.6207 .3055 .6313 .052 Uiso calc PR .50 . . H
H13F -.5882 .2661 .5394 .052 Uiso calc PR .50 . . H
H152 -.7731 .5112 .5753 .031 Uiso calc R 1 . . H
H153 -.9797 .5727 .5625 .032 Uiso calc R 1 . . H
H155 -.6740 .7878 .6048 .038 Uiso calc R 1 . . H
H156 -.4682 .7253 .6156 .034 Uiso calc R 1 . . H
H16A -.3060 .6640 .6056 .033 Uiso calc R 1 . . H
H16B -.2726 .5717 .5651 .033 Uiso calc R 1 . . H
H17A -.0950 .6876 .7097 .032 Uiso calc R 1 . . H
H17B -.2305 .6592 .7457 .032 Uiso calc R 1 . . H
H18 -.0296 .5840 .7338 .030 Uiso d R 1 . . H
H212 -.0826 .3171 .9285 .040 Uiso calc R 1 . . H
H213 -.2631 .3823 .9943 .049 Uiso calc R 1 . . H
H214 -.5211 .3505 .9122 .052 Uiso calc R 1 . . H
H215 -.6002 .2534 .7660 .047 Uiso calc R 1 . . H
H216 -.4268 .1825 .7009 .038 Uiso calc R 1 . . H
H23A .1896 .1110 .8463 .052 Uiso calc PR .50 . . H
H23B .2959 .1471 .8011 .052 Uiso calc PR .50 . . H
H23C .1775 .0530 .7471 .052 Uiso calc PR .50 . . H
H23D .2524 .0964 .7500 .052 Uiso calc PR .50 . . H
H23E .1461 .0604 .7952 .052 Uiso calc PR .50 . . H
H23F .2645 .1544 .8492 .052 Uiso calc PR .50 . . H
H252 .0262 .0707 .3840 .042 Uiso calc R 1 . . H
H253 .2060 .0390 .3042 .046 Uiso calc R 1 . . H
H256 .3515 .1101 .5941 .033 Uiso calc R 1 . . H
H255 .5337 .0821 .5165 .033 Uiso calc R 1 . . H
H26A -.1837 .0723 .5076 .032 Uiso calc R 1 . . H
H26B -.1098 .1119 .4544 .032 Uiso calc R 1 . . H
H27A -.0373 .2522 .5924 .033 Uiso calc R 1 . . H
H27B -.2127 .2172 .5295 .033 Uiso calc R 1 . . H
H28 -.2352 .2482 .6574 .028 Uiso d R 1 . . H
H312 .0291 .4340 1.1251 .039 Uiso calc R 1 . . H
H313 .2747 .5000 1.1250 .054 Uiso calc R 1 . . H
H314 .4449 .4181 1.0736 .055 Uiso calc R 1 . . H
H315 .3751 .2709 1.0246 .049 Uiso calc R 1 . . H
H316 .1355 .2053 1.0301 .039 Uiso calc R 1 . . H
H33A -.3229 .3397 1.2422 .052 Uiso calc PR .50 . . H
H33B -.4171 .2408 1.1986 .052 Uiso calc PR .50 . . H
H33C -.4785 .3015 1.1630 .052 Uiso calc PR .50 . . H
H33D -.4894 .2483 1.1603 .052 Uiso calc PR .50 . . H
H33E -.3952 .3471 1.2039 .052 Uiso calc PR .50 . . H
H33F -.3338 .2865 1.2396 .052 Uiso calc PR .50 . . H
H352 -.6503 -.1050 .8168 .043 Uiso calc R 1 . . H
H353 -.9145 -.1810 .7651 .052 Uiso calc R 1 . . H
H355 -1.0175 .0232 .9392 .035 Uiso calc R 1 . . H
H356 -.7532 .0973 .9928 .034 Uiso calc R 1 . . H
H36A -.4455 -.0323 .8449 .034 Uiso calc R 1 . . H
H36B -.3131 .0109 .9354 .034 Uiso calc R 1 . . H
H37A -.2625 .0484 .8220 .034 Uiso calc R 1 . . H
H37B -.3707 .1121 .8528 .034 Uiso calc R 1 . . H
H38 -.0972 .1720 .9258 .028 Uiso d R 1 . . H

loop_
_atom_site_aniso_label
_atom_site_aniso_U_11
_atom_site_aniso_U_22
_atom_site_aniso_U_33
_atom_site_aniso_U_12
_atom_site_aniso_U_13
_atom_site_aniso_U_23
N11 .0195(13) .0236(15) .0371(16) .0058(11) .0076(11) .0162(13)
C111 .0206(15) .0221(17) .0298(17) .0065(13) .0053(12) .0109(14)
C112 .0279(17) .0238(18) .0344(19) .0055(14) .0061(14) .0113(15)
C113 .0317(19) .032(2) .048(2) .0043(16) -.0017(16) .0217(18)
C114 .0278(19) .036(2) .068(3) .0091(16) .0030(18) .026(2)
C115 .0215(17) .032(2) .063(3) .0076(15) .0146(16) .0228(19)
C116 .0259(17) .032(2) .043(2) .0102(15) .0133(15) .0202(17)
N12 .0234(14) .0193(14) .0408(17) .0038(11) .0093(12) .0152(13)
C13 .0206(16) .0176(16) .0339(18) .0020(12) .0082(13) .0091(14)
C131 .0234(17) .0227(18) .052(2) .0019(14) .0072(15) .0161(17)
C13A .0198(15) .0230(17) .0277(17) .0048(13) .0060(12) .0112(14)
N14 .0200(13) .0212(14) .0287(14) .0033(11) .0048(10) .0108(12)
C15 .0223(16) .0228(17) .0225(16) .0020(13) .0047(12) .0098(14)
C151 .0211(15) .0236(17) .0217(16) .0029(13) .0034(12) .0111(14)
C152 .0260(16) .0202(17) .0286(17) .0039(13) .0097(13) .0100(14)
C153 .0185(15) .0298(19) .0320(18) .0066(13) .0089(13) .0145(15)
C154 .0248(17) .034(2) .0293(18) .0095(14) .0063(13) .0173(16)
Cl15 .0276(4) .0469(6) .0585(6) .0178(4) .0170(4) .0371(5)
C155 .0292(18) .0275(19) .046(2) .0065(14) .0116(15) .0244(17)
C156 .0193(15) .0309(19) .0360(19) .0027(13) .0049(13) .0192(16)
C16 .0224(16) .0269(18) .0347(18) .0043(13) .0072(13) .0180(15)
C17 .0237(16) .0197(17) .0324(18) .0033(13) .0056(13) .0109(14)
N18 .0176(13) .0225(15) .0302(15) .0019(11) .0010(10) .0128(12)
C18A .0226(15) .0187(16) .0258(16) .0032(12) .0076(12) .0099(13)
N21 .0190(13) .0258(15) .0291(15) .0055(11) .0064(11) .0139(12)
C211 .0259(16) .0276(18) .0322(18) .0087(13) .0103(13) .0191(15)
C212 .037(2) .037(2) .034(2) .0135(16) .0118(15) .0218(17)
C213 .057(3) .041(2) .037(2) .027(2) .0205(18) .0217(19)
C214 .051(2) .055(3) .047(2) .033(2) .0279(19) .033(2)
C215 .0316(19) .051(3) .049(2) .0163(18) .0162(17) .033(2)
C216 .0281(18) .035(2) .0348(19) .0083(15) .0092(14) .0186(17)
N22 .0252(14) .0346(17) .0299(15) .0084(12) .0066(11) .0205(13)
C23 .0179(15) .037(2) .0346(19) .0048(14) .0063(13) .0218(16)
C231 .0325(19) .046(2) .041(2) .0177(17) .0134(15) .0289(19)
C23A .0210(15) .0265(18) .0301(17) .0057(13) .0069(13) .0161(15)
N24 .0246(14) .0214(14) .0319(15) .0083(11) .0086(11) .0153(12)
C25 .0221(15) .0160(15) .0275(17) .0034(12) .0063(12) .0093(13)
C251 .0230(16) .0145(15) .0289(17) .0046(12) .0053(13) .0072(13)
C252 .0261(18) .047(2) .0338(19) .0185(16) .0076(14) .0188(18)
C253 .0322(19) .055(3) .0249(18) .0162(18) .0059(14) .0154(18)
C254 .0288(17) .0236(18) .0338(19) .0065(14) .0125(14) .0096(15)
C256 .0226(16) .0283(18) .0267(17) .0036(13) .0042(13) .0116(15)
Cl25 .0279(4) .0428(6) .0339(5) .0106(4) .0115(3) .0103(4)
C255 .0182(15) .0263(18) .0339(19) .0029(13) .0049(13) .0120(15)
C26 .0235(16) .0283(18) .0281(17) .0072(13) .0053(13) .0139(15)
C27 .0294(17) .0298(19) .0298(18) .0120(14) .0091(14) .0186(15)
N28 .0235(13) .0219(14) .0255(14) .0090(11) .0056(10) .0111(12)
C28A .0211(15) .0174(16) .0265(16) -.0004(12) .0038(12) .0103(13)
N31 .0203(13) .0236(15) .0275(14) .0030(11) .0064(11) .0094(12)
C311 .0225(16) .0276(18) .0257(17) .0036(13) .0037(12) .0119(14)
C312 .0321(18) .0263(19) .0320(19) .0047(15) .0076(14) .0099(15)
C313 .046(2) .032(2) .042(2) -.0060(18) .0146(18) .0105(18)
C314 .037(2) .044(3) .042(2) -.0030(18) .0146(17) .0115(19)
C315 .0238(18) .045(2) .037(2) .0034(16) .0091(15) .0068(18)
C316 .0260(17) .030(2) .0323(19) .0043(14) .0043(14) .0093(16)
N32 .0201(13) .0269(15) .0266(14) .0066(11) .0064(11) .0064(12)
C33 .0218(16) .0302(19) .0257(17) .0089(14) .0052(13) .0102(15)
C331 .0253(17) .040(2) .0275(18) .0058(15) .0092(14) .0065(16)
C33A .0169(15) .0235(17) .0257(16) .0053(12) .0045(12) .0099(14)
N34 .0203(13) .0258(15) .0276(14) .0056(11) .0073(11) .0122(12)
C35 .0212(15) .0213(17) .0255(16) .0073(12) .0071(12) .0122(14)
C351 .0208(15) .0238(17) .0276(17) .0055(13) .0074(12) .0153(14)
C352 .0263(18) .0246(19) .045(2) .0070(14) .0128(15) .0051(17)
C353 .030(2) .0214(19) .058(3) .0019(15) .0139(17) .0029(18)
C354 .0244(17) .0260(19) .043(2) .0063(14) .0104(14) .0171(16)
C355 .0234(17) .0299(19) .0389(19) .0111(14) .0135(14) .0184(16)
C356 .0289(17) .0226(18) .0314(18) .0092(14) .0104(14) .0105(15)
Cl35 .0219(4) .0288(5) .0674(7) .0024(3) .0118(4) .0132(5)
C36 .0232(16) .0219(17) .0363(19) .0042(13) .0123(14) .0098(15)
C37 .0256(17) .0273(18) .0266(17) .0042(14) .0084(13) .0097(15)
N38 .0202(13) .0231(15) .0248(14) .0017(11) .0071(10) .0091(12)
C38A .0219(15) .0207(16) .0246(16) .0045(12) .0042(12) .0102(13)

loop_
_atom_type_symbol
_atom_type_description
_atom_type_scat_dispersion_real
_atom_type_scat_dispersion_imag
_atom_type_scat_source
C C .0033 .0016 'International Tables Vol C Tables 4.2.6.8 and 6.1.1.4'
H H .0000 .0000 'International Tables Vol C Tables 4.2.6.8 and 6.1.1.4'
N N .0061 .0033 'International Tables Vol C Tables 4.2.6.8 and 6.1.1.4'
Cl Cl .1484 .1585 'International Tables Vol C Tables 4.2.6.8 and 6.1.1.4'

loop_
_geom_angle_atom_site_label_1
_geom_angle_atom_site_label_2
_geom_angle_atom_site_label_3
_geom_angle
_geom_angle_publ_flag
C18A N11 N12 111.6(3) no
C18A N11 C111 128.4(3) no
N12 N11 C111 119.8(3) no
C116 C111 C112 120.7(3) no
C116 C111 N11 120.1(3) no
C112 C111 N11 119.2(3) no
C111 C112 C113 119.1(3) no
C111 C112 H112 120.4 no
C113 C112 H112 120.4 no
C114 C113 C112 120.1(4) no
C114 C113 H113 119.9 no
C112 C113 H113 119.9 no
C115 C114 C113 120.7(3) no
C115 C114 H114 119.6 no
C113 C114 H114 119.6 no
C114 C115 C116 119.2(3) no
C114 C115 H115 120.4 no
C116 C115 H115 120.4 no
C111 C116 C115 120.1(3) no
C111 C116 H116 120.0 no
C115 C116 H116 120.0 no
C13 N12 N11 104.7(3) no
N12 C13 C13A 112.7(3) no
N12 C13 C131 120.7(3) no
C13A C13 C131 126.5(3) no
C13 C131 H13A 109.5 no
C13 C131 H13B 109.5 no
H13A C131 H13B 109.5 no
C13 C131 H13C 109.5 no
H13A C131 H13C 109.5 no
H13B C131 H13C 109.5 no
C13 C131 H13D 109.5 no
H13A C131 H13D 141.1 no
H13B C131 H13D 56.3 no
H13C C131 H13D 56.3 no
C13 C131 H13E 109.5 no
H13A C131 H13E 56.3 no
H13B C131 H13E 141.1 no
H13C C131 H13E 56.3 no
H13D C131 H13E 109.5 no
C13 C131 H13F 109.5 no
H13A C131 H13F 56.3 no
H13B C131 H13F 56.3 no
H13C C131 H13F 141.1 no
H13D C131 H13F 109.5 no
H13E C131 H13F 109.5 no
N14 C13A C18A 132.7(3) no
N14 C13A C13 122.6(3) no
C18A C13A C13 104.3(3) no
C15 N14 C13A 123.3(3) no
N14 C15 C151 117.1(3) no
N14 C15 C16 122.7(3) no
C151 C15 C16 120.1(3) no
C156 C151 C152 117.3(3) no
C156 C151 C15 123.0(3) no
C152 C151 C15 119.6(3) no
C153 C152 C151 121.3(3) no
C153 C152 H152 119.4 no
C151 C152 H152 119.4 no
C152 C153 C154 119.5(3) no
C152 C153 H153 120.2 no
C154 C153 H153 120.2 no
C153 C154 C155 121.0(3) no
C153 C154 Cl15 119.4(3) no
C155 C154 Cl15 119.5(3) no
C156 C155 C154 118.8(3) no
C156 C155 H155 120.6 no
C154 C155 H155 120.6 no
C155 C156 C151 122.0(3) no
C155 C156 H156 119.0 no
C151 C156 H156 119.0 no
C15 C16 C17 113.5(3) no
C15 C16 H16A 108.9 no
C17 C16 H16A 108.9 no
C15 C16 H16B 108.9 no
C17 C16 H16B 108.9 no
H16A C16 H16B 107.7 no
N18 C17 C16 111.2(3) no
N18 C17 H17A 109.4 no
C16 C17 H17A 109.4 no
N18 C17 H17B 109.4 no
C16 C17 H17B 109.4 no
H17A C17 H17B 108.0 no
C18A N18 C17 117.6(3) no
C18A N18 H18 118.5 no
C17 N18 H18 114.4 no
N11 C18A N18 121.6(3) no
N11 C18A C13A 106.7(3) no
N18 C18A C13A 131.7(3) no
C28A N21 N22 112.2(3) no
C28A N21 C211 128.4(3) no
N22 N21 C211 119.2(3) no
C212 C211 C216 120.9(3) no
C212 C211 N21 119.3(3) no
C216 C211 N21 119.9(3) no
C211 C212 C213 119.2(3) no
C211 C212 H212 120.4 no
C213 C212 H212 120.4 no
C214 C213 C212 120.1(4) no
C214 C213 H213 120.0 no
C212 C213 H213 120.0 no
C215 C214 C213 119.9(4) no
C215 C214 H214 120.0 no
C213 C214 H214 120.0 no
C214 C215 C216 120.9(4) no
C214 C215 H215 119.6 no
C216 C215 H215 119.6 no
C215 C216 C211 118.9(3) no
C215 C216 H216 120.5 no
C211 C216 H216 120.5 no
C23 N22 N21 104.8(3) no
N22 C23 C23A 112.3(3) no
N22 C23 C231 121.0(3) no
C23A C23 C231 126.6(3) no
C23 C231 H23A 109.5 no
C23 C231 H23B 109.5 no
H23A C231 H23B 109.5 no
C23 C231 H23C 109.5 no
H23A C231 H23C 109.5 no
H23B C231 H23C 109.5 no
C23 C231 H23D 109.5 no
H23A C231 H23D 141.1 no
H23B C231 H23D 56.3 no
H23C C231 H23D 56.3 no
C23 C231 H23E 109.5 no
H23A C231 H23E 56.3 no
H23B C231 H23E 141.1 no
H23C C231 H23E 56.3 no
H23D C231 H23E 109.5 no
C23 C231 H23F 109.5 no
H23A C231 H23F 56.3 no
H23B C231 H23F 56.3 no
H23C C231 H23F 141.1 no
H23D C231 H23F 109.5 no
H23E C231 H23F 109.5 no
N24 C23A C28A 133.2(3) no
N24 C23A C23 121.9(3) no
C28A C23A C23 104.7(3) no
C25 N24 C23A 124.4(3) no
N24 C25 C251 116.9(3) no
N24 C25 C26 123.5(3) no
C251 C25 C26 119.6(3) no
C252 C251 C256 117.0(3) no
C252 C251 C25 123.6(3) no
C256 C251 C25 119.4(3) no
C251 C252 C253 121.9(3) no
C251 C252 H252 119.0 no
C253 C252 H252 119.0 no
C254 C253 C252 118.6(3) no
C254 C253 H253 120.7 no
C252 C253 H253 120.7 no
C255 C254 C253 121.7(3) no
C255 C254 Cl25 118.9(3) no
C253 C254 Cl25 119.4(3) no
C255 C256 C251 122.1(3) no
C255 C256 H256 119.0 no
C251 C256 H256 119.0 no
C254 C255 C256 118.7(3) no
C254 C255 H255 120.6 no
C256 C255 H255 120.6 no
C25 C26 C27 113.5(3) no
C25 C26 H26A 108.9 no
C27 C26 H26A 108.9 no
C25 C26 H26B 108.9 no
C27 C26 H26B 108.9 no
H26A C26 H26B 107.7 no
N28 C27 C26 111.3(3) no
N28 C27 H27A 109.4 no
C26 C27 H27A 109.4 no
N28 C27 H27B 109.4 no
C26 C27 H27B 109.4 no
H27A C27 H27B 108.0 no
C28A N28 C27 117.5(3) no
C28A N28 H28 117.2 no
C27 N28 H28 108.8 no
N28 C28A N21 123.4(3) no
N28 C28A C23A 130.6(3) no
N21 C28A C23A 106.0(3) no
C38A N31 N32 111.8(3) no
C38A N31 C311 128.9(3) no
N32 N31 C311 118.9(3) no
C312 C311 C316 120.7(3) no
C312 C311 N31 119.5(3) no
C316 C311 N31 119.7(3) no
C311 C312 C313 119.1(4) no
C311 C312 H312 120.5 no
C313 C312 H312 120.5 no
C314 C313 C312 120.1(4) no
C314 C313 H313 119.9 no
C312 C313 H313 119.9 no
C315 C314 C313 120.5(4) no
C315 C314 H314 119.7 no
C313 C314 H314 119.7 no
C314 C315 C316 119.8(4) no
C314 C315 H315 120.1 no
C316 C315 H315 120.1 no
C315 C316 C311 119.6(4) no
C315 C316 H316 120.2 no
C311 C316 H316 120.2 no
C33 N32 N31 104.3(3) no
N32 C33 C33A 112.3(3) no
N32 C33 C331 120.2(3) no
C33A C33 C331 127.4(3) no
C33 C331 H33A 109.5 no
C33 C331 H33B 109.5 no
H33A C331 H33B 109.5 no
C33 C331 H33C 109.5 no
H33A C331 H33C 109.5 no
H33B C331 H33C 109.5 no
C33 C331 H33D 109.5 no
H33A C331 H33D 141.1 no
H33B C331 H33D 56.3 no
H33C C331 H33D 56.3 no
C33 C331 H33E 109.5 no
H33A C331 H33E 56.3 no
H33B C331 H33E 141.1 no
H33C C331 H33E 56.3 no
H33D C331 H33E 109.5 no
C33 C331 H33F 109.5 no
H33A C331 H33F 56.3 no
H33B C331 H33F 56.3 no
H33C C331 H33F 141.1 no
H33D C331 H33F 109.5 no
H33E C331 H33F 109.5 no
N34 C33A C38A 133.7(3) no
N34 C33A C33 121.5(3) no
C38A C33A C33 104.7(3) no
C35 N34 C33A 123.8(3) no
N34 C35 C351 116.6(3) no
N34 C35 C36 124.2(3) no
C351 C35 C36 119.1(3) no
C352 C351 C356 117.4(3) no
C352 C351 C35 123.2(3) no
C356 C351 C35 119.4(3) no
C353 C352 C351 121.0(3) no
C353 C352 H352 119.5 no
C351 C352 H352 119.5 no
C354 C353 C352 119.8(3) no
C354 C353 H353 120.1 no
C352 C353 H353 120.1 no
C353 C354 C355 120.8(3) no
C353 C354 Cl35 119.9(3) no
C355 C354 Cl35 119.3(3) no
C356 C355 C354 118.8(3) no
C356 C355 H355 120.6 no
C354 C355 H355 120.6 no
C355 C356 C351 122.1(3) no
C355 C356 H356 118.9 no
C351 C356 H356 118.9 no
C35 C36 C37 114.0(3) no
C35 C36 H36A 108.7 no
C37 C36 H36A 108.7 no
C35 C36 H36B 108.7 no
C37 C36 H36B 108.7 no
H36A C36 H36B 107.6 no
N38 C37 C36 111.7(3) no
N38 C37 H37A 109.3 no
C36 C37 H37A 109.3 no
N38 C37 H37B 109.3 no
C36 C37 H37B 109.3 no
H37A C37 H37B 107.9 no
C38A N38 C37 117.1(3) no
C38A N38 H38 115.0 no
C37 N38 H38 113.5 no
N31 C38A N38 122.4(3) no
N31 C38A C33A 106.9(3) no
N38 C38A C33A 130.7(3) no

loop_
_geom_bond_atom_site_label_1
_geom_bond_atom_site_label_2
_geom_bond_site_symmetry_2
_geom_bond_distance
_geom_bond_publ_flag
N11 C18A . 1.364(4) no
N11 N12 . 1.398(4) no
N11 C111 . 1.420(4) no
C111 C116 . 1.377(5) no
C111 C112 . 1.386(5) no
C112 C113 . 1.394(5) no
C112 H112 . .9500 no
C113 C114 . 1.382(6) no
C113 H113 . .9500 no
C114 C115 . 1.379(6) no
C114 H114 . .9500 no
C115 C116 . 1.399(5) no
C115 H115 . .9500 no
C116 H116 . .9500 no
N12 C13 . 1.318(4) no
C13 C13A . 1.425(5) no
C13 C131 . 1.502(5) no
C131 H13A . .9800 no
C131 H13B . .9800 no
C131 H13C . .9800 no
C131 H13D . .9800 no
C131 H13E . .9800 no
C131 H13F . .9800 no
C13A N14 . 1.393(4) no
C13A C18A . 1.404(4) no
N14 C15 . 1.295(4) no
C15 C151 . 1.482(4) no
C15 C16 . 1.508(4) no
C151 C156 . 1.403(5) no
C151 C152 . 1.408(4) no
C152 C153 . 1.385(5) no
C152 H152 . .9500 no
C153 C154 . 1.387(5) no
C153 H153 . .9500 no
C154 C155 . 1.389(5) no
C154 Cl15 . 1.745(3) no
C155 C156 . 1.386(5) no
C155 H155 . .9500 no
C156 H156 . .9500 no
C16 C17 . 1.529(5) no
C16 H16A . .9900 no
C16 H16B . .9900 no
C17 N18 . 1.447(4) no
C17 H17A . .9900 no
C17 H17B . .9900 no
N18 C18A . 1.372(4) no
N18 H18 . .8800 no
N21 C28A . 1.364(4) no
N21 N22 . 1.395(4) no
N21 C211 . 1.423(4) no
C211 C212 . 1.383(5) no
C211 C216 . 1.395(5) no
C212 C213 . 1.397(5) no
C212 H212 . .9500 no
C213 C214 . 1.386(6) no
C213 H213 . .9500 no
C214 C215 . 1.378(6) no
C214 H214 . .9500 no
C215 C216 . 1.384(5) no
C215 H215 . .9500 no
C216 H216 . .9500 no
N22 C23 . 1.324(4) no
C23 C23A . 1.422(5) no
C23 C231 . 1.489(5) no
C231 H23A . .9800 no
C231 H23B . .9800 no
C231 H23C . .9800 no
C231 H23D . .9800 no
C231 H23E . .9800 no
C231 H23F . .9800 no
C23A N24 . 1.386(4) no
C23A C28A . 1.417(5) no
N24 C25 . 1.285(4) no
C25 C251 . 1.492(4) no
C25 C26 . 1.508(4) no
C251 C252 . 1.382(5) no
C251 C256 . 1.399(5) no
C252 C253 . 1.393(5) no
C252 H252 . .9500 no
C253 C254 . 1.378(5) no
C253 H253 . .9500 no
C254 C255 . 1.368(5) no
C254 Cl25 . 1.757(3) no
C256 C255 . 1.384(5) no
C256 H256 . .9500 no
C255 H255 . .9500 no
C26 C27 . 1.539(5) no
C26 H26A . .9900 no
C26 H26B . .9900 no
C27 N28 . 1.457(4) no
C27 H27A . .9900 no
C27 H27B . .9900 no
N28 C28A . 1.354(4) no
N28 H28 . .8800 no
N31 C38A . 1.362(4) no
N31 N32 . 1.401(4) no
N31 C311 . 1.426(4) no
C311 C312 . 1.386(5) no
C311 C316 . 1.391(5) no
C312 C313 . 1.389(5) no
C312 H312 . .9500 no
C313 C314 . 1.384(6) no
C313 H313 . .9500 no
C314 C315 . 1.381(6) no
C314 H314 . .9500 no
C315 C316 . 1.383(5) no
C315 H315 . .9500 no
C316 H316 . .9500 no
N32 C33 . 1.328(4) no
C33 C33A . 1.427(5) no
C33 C331 . 1.490(5) no
C331 H33A . .9800 no
C331 H33B . .9800 no
C331 H33C . .9800 no
C331 H33D . .9800 no
C331 H33E . .9800 no
C331 H33F . .9800 no
C33A N34 . 1.396(4) no
C33A C38A . 1.396(4) no
N34 C35 . 1.284(4) no
C35 C351 . 1.497(4) no
C35 C36 . 1.509(4) no
C351 C352 . 1.390(5) no
C351 C356 . 1.395(5) no
C352 C353 . 1.389(5) no
C352 H352 . .9500 no
C353 C354 . 1.373(5) no
C353 H353 . .9500 no
C354 C355 . 1.382(5) no
C354 Cl35 . 1.751(4) no
C355 C356 . 1.381(5) no
C355 H355 . .9500 no
C356 H356 . .9500 no
C36 C37 . 1.532(5) no
C36 H36A . .9900 no
C36 H36B . .9900 no
C37 N38 . 1.453(4) no
C37 H37A . .9900 no
C37 H37B . .9900 no
N38 C38A . 1.364(4) no
N38 H38 . .8801 no

loop_
_geom_hbond_atom_site_label_D
_geom_hbond_atom_site_label_H
_geom_hbond_atom_site_label_A
_geom_hbond_site_symmetry_A
_geom_hbond_distance_DH
_geom_hbond_distance_HA
_geom_hbond_distance_DA
_geom_hbond_angle_DHA
_geom_hbond_publ_flag
N18 H18 N32 2_567 .88 2.19 2.976(4) 149 y
N28 H28 N12 . .88 2.19 3.000(5) 153 y
N38 H38 N22 . .88 2.24 3.022(4) 148 y

loop_
_geom_torsion_atom_site_label_1
_geom_torsion_atom_site_label_2
_geom_torsion_atom_site_label_3
_geom_torsion_atom_site_label_4
_geom_torsion
_geom_torsion_publ_flag
C18A N11 C111 C116 -47.8(5) no
N12 N11 C111 C116 137.4(3) no
C18A N11 C111 C112 132.9(4) no
N12 N11 C111 C112 -42.0(4) no
C116 C111 C112 C113 -.7(5) no
N11 C111 C112 C113 178.7(3) no
C111 C112 C113 C114 1.5(6) no
C112 C113 C114 C115 -.3(6) no
C113 C114 C115 C116 -1.7(6) no
C112 C111 C116 C115 -1.4(5) no
N11 C111 C116 C115 179.3(3) no
C114 C115 C116 C111 2.5(6) no
C18A N11 N12 C13 1.5(4) no
C111 N11 N12 C13 177.1(3) no
N11 N12 C13 C13A -1.0(4) no
N11 N12 C13 C131 176.3(3) no
N12 C13 C13A N14 -173.6(3) no
C131 C13 C13A N14 9.3(5) no
N12 C13 C13A C18A .2(4) no
C131 C13 C13A C18A -176.9(3) no
C18A C13A N14 C15 19.2(5) y
C13 C13A N14 C15 -169.0(3) no
C13A N14 C15 C151 -173.8(3) no
C13A N14 C15 C16 5.3(5) y
N14 C15 C151 C156 167.3(3) no
C16 C15 C151 C156 -11.8(5) no
N14 C15 C151 C152 -9.3(4) no
C16 C15 C151 C152 171.6(3) no
C156 C151 C152 C153 .4(5) no
C15 C151 C152 C153 177.2(3) no
C151 C152 C153 C154 .0(5) no
C152 C153 C154 C155 -1.0(5) no
C152 C153 C154 Cl15 179.1(2) no
C153 C154 C155 C156 1.4(5) no
Cl15 C154 C155 C156 -178.7(3) no
C154 C155 C156 C151 -.9(5) no
C152 C151 C156 C155 .1(5) no
C15 C151 C156 C155 -176.6(3) no
N14 C15 C16 C17 -59.3(4) y
C151 C15 C16 C17 119.8(3) no
C15 C16 C17 N18 85.9(4) y
C16 C17 N18 C18A -53.4(4) y
N12 N11 C18A N18 178.5(3) no
C111 N11 C18A N18 3.3(5) no
N12 N11 C18A C13A -1.4(4) no
C111 N11 C18A C13A -176.6(3) no
C17 N18 C18A N11 -166.7(3) no
C17 N18 C18A C13A 13.1(5) y
N14 C13A C18A N11 173.6(3) no
C13 C13A C18A N11 .7(3) no
N14 C13A C18A N18 -6.3(6) y
C13 C13A C18A N18 -179.2(3) no
C28A N21 C211 C212 -136.1(3) no
N22 N21 C211 C212 37.1(4) no
C28A N21 C211 C216 44.7(5) no
N22 N21 C211 C216 -142.1(3) no
C216 C211 C212 C213 1.0(5) no
N21 C211 C212 C213 -178.2(3) no
C211 C212 C213 C214 -1.6(6) no
C212 C213 C214 C215 .4(6) no
C213 C214 C215 C216 1.4(6) no
C214 C215 C216 C211 -2.0(6) no
C212 C211 C216 C215 .8(5) no
N21 C211 C216 C215 179.9(3) no
C28A N21 N22 C23 -1.3(4) no
C211 N21 N22 C23 -175.6(3) no
N21 N22 C23 C23A 1.1(4) no
N21 N22 C23 C231 -176.2(3) no
N22 C23 C23A N24 175.7(3) no
C231 C23 C23A N24 -7.2(5) no
N22 C23 C23A C28A -.6(4) no
C231 C23 C23A C28A 176.6(3) no
C28A C23A N24 C25 -17.1(6) y
C23 C23A N24 C25 167.9(3) no
C23A N24 C25 C251 176.0(3) no
C23A N24 C25 C26 -2.6(5) y
N24 C25 C251 C252 175.9(3) no
C26 C25 C251 C252 -5.4(5) no
N24 C25 C251 C256 -5.5(5) no
C26 C25 C251 C256 173.2(3) no
C256 C251 C252 C253 1.1(6) no
C25 C251 C252 C253 179.7(4) no
C251 C252 C253 C254 -1.6(6) no
C252 C253 C254 C255 1.2(6) no
C252 C253 C254 Cl25 179.4(3) no
C252 C251 C256 C255 -.2(5) no
C25 C251 C256 C255 -178.9(3) no
C253 C254 C255 C256 -.3(6) no
Cl25 C254 C255 C256 -178.6(3) no
C251 C256 C255 C254 -.2(5) no
N24 C25 C26 C27 53.9(4) y
C251 C25 C26 C27 -124.7(3) no
C25 C26 C27 N28 -84.8(3) y
C26 C27 N28 C28A 57.3(4) y
C27 N28 C28A N21 164.3(3) no
C27 N28 C28A C23A -15.5(5) y
N22 N21 C28A N28 -178.9(3) no
C211 N21 C28A N28 -5.3(5) no
N22 N21 C28A C23A 1.0(4) no
C211 N21 C28A C23A 174.6(3) no
N24 C23A C28A N28 4.0(6) y
C23 C23A C28A N28 179.6(3) no
N24 C23A C28A N21 -175.9(3) no
C23 C23A C28A N21 -.2(3) no
C38A N31 C311 C312 134.3(4) no
N32 N31 C311 C312 -37.9(4) no
C38A N31 C311 C316 -46.4(5) no
N32 N31 C311 C316 141.4(3) no
C316 C311 C312 C313 .0(5) no
N31 C311 C312 C313 179.3(3) no
C311 C312 C313 C314 1.1(6) no
C312 C313 C314 C315 -.8(6) no
C313 C314 C315 C316 -.7(6) no
C314 C315 C316 C311 1.8(6) no
C312 C311 C316 C315 -1.5(5) no
N31 C311 C316 C315 179.2(3) no
C38A N31 N32 C33 1.7(4) no
C311 N31 N32 C33 175.2(3) no
N31 N32 C33 C33A -1.2(4) no
N31 N32 C33 C331 176.3(3) no
N32 C33 C33A N34 -176.5(3) no
C331 C33 C33A N34 6.3(5) no
N32 C33 C33A C38A .3(4) no
C331 C33 C33A C38A -176.9(3) no
C38A C33A N34 C35 15.5(6) y
C33 C33A N34 C35 -168.8(3) no
C33A N34 C35 C351 -175.9(3) no
C33A N34 C35 C36 2.7(5) y
N34 C35 C351 C352 -175.7(3) no
C36 C35 C351 C352 5.7(5) no
N34 C35 C351 C356 5.5(5) no
C36 C35 C351 C356 -173.0(3) no
C356 C351 C352 C353 1.4(6) no
C35 C351 C352 C353 -177.4(4) no
C351 C352 C353 C354 1.0(7) no
C352 C353 C354 C355 -2.5(6) no
C352 C353 C354 Cl35 179.4(3) no
C353 C354 C355 C356 1.6(6) no
Cl35 C354 C355 C356 179.7(3) no
C354 C355 C356 C351 .9(5) no
C352 C351 C356 C355 -2.3(5) no
C35 C351 C356 C355 176.5(3) no
N34 C35 C36 C37 -52.1(4) y
C351 C35 C36 C37 126.4(3) no
C35 C36 C37 N38 83.7(4) y
C36 C37 N38 C38A -58.3(4) y
N32 N31 C38A N38 178.9(3) no
C311 N31 C38A N38 6.2(5) no
N32 N31 C38A C33A -1.5(4) no
C311 N31 C38A C33A -174.2(3) no
C37 N38 C38A N31 -163.8(3) no
C37 N38 C38A C33A 16.7(5) y
N34 C33A C38A N31 176.9(3) no
C33 C33A C38A N31 .7(4) no
N34 C33A C38A N38 -3.5(6) y
C33 C33A C38A N38 -179.7(3) no
